data_4309392
loop_
_publ_author_name
'Karen J. Blackmore'
'Joseph W. Ziller'
'Alan F. Heyduk'

_publ_section_title
;
"Oxidative Addition" to a Zirconium(IV) Redox-Active Ligand Complex
;
_journal_name_full 'Inorganic Chemistry'
_journal_page_first 5559
_journal_page_last 5561
_journal_paper_doi 10.1021/ic050997c
_journal_volume 44
_journal_year 2005
_chemical_formula_sum 'C49 H86 N2 O4 Zr'
_chemical_formula_weight 858.42
_chemical_name_systematic
; 
 ? 
;
_space_group_IT_number 14
_symmetry_cell_setting monoclinic
_symmetry_space_group_name_Hall '-P 2ybc'
_symmetry_space_group_name_H-M 'P 1 21/c 1'
_atom_sites_solution_hydrogens geom
_atom_sites_solution_primary direct
_atom_sites_solution_secondary difmap
_audit_creation_method SHELXTL
_cell_angle_alpha 90.00
_cell_angle_beta 102.262(2)
_cell_angle_gamma 90.00
_cell_formula_units_Z 4
_cell_length_a 13.3292(17)
_cell_length_b 19.672(2)
_cell_length_c 19.200(2)
_cell_measurement_temperature 163(2)
_cell_volume 4919.6(10)
_computing_cell_refinement 'Bruker SMART/SAINT'
_computing_data_collection 'Bruker SMART'
_computing_data_reduction 'Bruker SAINT'
_computing_molecular_graphics 'Bruker SHELXTL'
_computing_publication_material 'Bruker SHELXTL'
_computing_structure_refinement 'Bruker SHELXTL'
_computing_structure_solution 'Bruker SHELXTL'
_diffrn_ambient_temperature 163(2)
_diffrn_measured_fraction_theta_full 0.996
_diffrn_measured_fraction_theta_max 0.996
_diffrn_measurement_device_type 'CCD area detector'
_diffrn_measurement_method 'phi and omega scans'
_diffrn_radiation_monochromator graphite
_diffrn_radiation_source 'normal-focus sealed tube'
_diffrn_radiation_type MoK\a
_diffrn_radiation_wavelength 0.71073
_diffrn_reflns_av_R_equivalents 0.0800
_diffrn_reflns_av_sigmaI/netI 0.0622
_diffrn_reflns_limit_h_max 14
_diffrn_reflns_limit_h_min -14
_diffrn_reflns_limit_k_max 21
_diffrn_reflns_limit_k_min -21
_diffrn_reflns_limit_l_max 21
_diffrn_reflns_limit_l_min -21
_diffrn_reflns_number 35805
_diffrn_reflns_theta_full 23.26
_diffrn_reflns_theta_max 23.26
_diffrn_reflns_theta_min 1.50
_diffrn_standards_decay_% '< 1.0'
_diffrn_standards_interval_count 'initial 50 frames recollected'
_diffrn_standards_number '50 frames'
_exptl_absorpt_coefficient_mu 0.265
_exptl_absorpt_correction_T_max 0.9856
_exptl_absorpt_correction_T_min 0.9344
_exptl_absorpt_correction_type multi-scan
_exptl_absorpt_process_details 'Bruker SADABS'
_exptl_crystal_colour yellow
_exptl_crystal_density_diffrn 1.159
_exptl_crystal_density_meas ?
_exptl_crystal_density_method 'not measured'
_exptl_crystal_description plate
_exptl_crystal_F_000 1864
_exptl_crystal_size_max 0.26
_exptl_crystal_size_mid 0.23
_exptl_crystal_size_min 0.05
_refine_diff_density_max 0.630
_refine_diff_density_min -0.390
_refine_diff_density_rms 0.085
_refine_ls_extinction_method none
_refine_ls_goodness_of_fit_ref 1.076
_refine_ls_hydrogen_treatment constr
_refine_ls_matrix_type full
_refine_ls_number_parameters 490
_refine_ls_number_reflns 7042
_refine_ls_number_restraints 0
_refine_ls_restrained_S_all 1.076
_refine_ls_R_factor_all 0.0914
_refine_ls_R_factor_gt 0.0506
_refine_ls_shift/su_max 0.001
_refine_ls_shift/su_mean 0.000
_refine_ls_structure_factor_coef Fsqd
_refine_ls_weighting_details 'calc w=1/[\s^2^(Fo^2^)+(0.0363P)^2^+16.9012P] where P=(Fo^2^+2Fc^2^)/3'
_refine_ls_weighting_scheme calc
_refine_ls_wR_factor_gt 0.1136
_refine_ls_wR_factor_ref 0.1356
_reflns_number_gt 4931
_reflns_number_total 7042
_reflns_threshold_expression >2sigma(I)
_cod_data_source_file ic050997csi20050617_051028.cif
_cod_data_source_block afh14
_cod_depositor_comments
;
The following automatic conversions were performed:
'_symmetry_cell_setting' value 'Monoclinic' changed to 'monoclinic'
according to '/home/saulius/struct/CIF-dictionaries/cif_core.dic'
dictionary named 'cif_core.dic' version 2.4.1 from 2010-06-29.

Automatic conversion script
Id: cif_fix_enum 1527 2010-12-29 10:47:43Z saulius 

The following automatic conversions were performed:

'_exptl_crystal_density_meas' value 'n/a' was changed to '?' - the
value is perceived as not measured.

Automatic conversion script
Id: cif_fix_values 3008 2015-01-20 13:52:24Z robertas 
;
_cod_original_cell_volume 4919.7(11)
_cod_database_code 4309392

loop_
_symmetry_equiv_pos_as_xyz
'x, y, z'
'-x, y+1/2, -z+1/2'
'-x, -y, -z'
'x, -y-1/2, z-1/2'

loop_
_atom_site_label
_atom_site_type_symbol
_atom_site_fract_x
_atom_site_fract_y
_atom_site_fract_z
_atom_site_U_iso_or_equiv
_atom_site_adp_type
_atom_site_occupancy
_atom_site_symmetry_multiplicity
_atom_site_calc_flag
_atom_site_refinement_flags
_atom_site_disorder_assembly
_atom_site_disorder_group
Zr1 Zr 0.65850(4) 0.79488(2) 0.84524(2) 0.01743(15) Uani 1 1 d . . .
O1 O 0.7408(2) 0.72032(15) 0.90753(16) 0.0197(7) Uani 1 1 d . . .
O2 O 0.5744(2) 0.84313(15) 0.75679(16) 0.0192(7) Uani 1 1 d . . .
O3 O 0.5631(2) 0.70104(17) 0.80326(17) 0.0256(8) Uani 1 1 d . . .
O4 O 0.7498(2) 0.76702(17) 0.76173(16) 0.0245(8) Uani 1 1 d . . .
N1 N 0.7892(3) 0.84658(19) 0.9048(2) 0.0191(9) Uani 1 1 d . . .
N2 N 0.5334(3) 0.8381(2) 0.88224(19) 0.0212(9) Uani 1 1 d . . .
C1 C 0.8602(4) 0.8063(2) 0.9519(2) 0.0194(11) Uani 1 1 d . . .
C2 C 0.9529(4) 0.8249(2) 0.9961(2) 0.0215(11) Uani 1 1 d . . .
H2A H 0.9749 0.8708 0.9956 0.026 Uiso 1 1 calc R . .
C3 C 1.0150(4) 0.7785(2) 1.0412(2) 0.0211(11) Uani 1 1 d . . .
C4 C 0.9822(3) 0.7120(2) 1.0410(2) 0.0192(11) Uani 1 1 d . . .
H4A H 1.0237 0.6805 1.0719 0.023 Uiso 1 1 calc R . .
C5 C 0.8911(3) 0.6886(2) 0.9976(2) 0.0182(11) Uani 1 1 d . . .
C6 C 0.8306(4) 0.7365(2) 0.9528(2) 0.0165(10) Uani 1 1 d . . .
C7 C 0.4601(4) 0.8724(2) 0.8295(2) 0.0193(11) Uani 1 1 d . . .
C8 C 0.3677(4) 0.9023(2) 0.8369(2) 0.0211(11) Uani 1 1 d . . .
H8A H 0.3491 0.9007 0.8820 0.025 Uiso 1 1 calc R . .
C9 C 0.3025(4) 0.9343(2) 0.7807(2) 0.0205(11) Uani 1 1 d . . .
C10 C 0.3312(4) 0.9366(2) 0.7149(3) 0.0220(11) Uani 1 1 d . . .
H10A H 0.2871 0.9587 0.6760 0.026 Uiso 1 1 calc R . .
C11 C 0.4220(4) 0.9079(2) 0.7042(2) 0.0202(11) Uani 1 1 d . . .
C12 C 0.4857(4) 0.8748(2) 0.7614(2) 0.0174(11) Uani 1 1 d . . .
C13 C 0.8112(4) 0.9208(2) 0.8989(3) 0.0264(12) Uani 1 1 d . . .
C14 C 0.7201(4) 0.9521(3) 0.8459(3) 0.0347(14) Uani 1 1 d . . .
H14A H 0.6574 0.9470 0.8644 0.052 Uiso 1 1 calc R . .
H14B H 0.7115 0.9288 0.7999 0.052 Uiso 1 1 calc R . .
H14C H 0.7333 1.0005 0.8396 0.052 Uiso 1 1 calc R . .
C15 C 0.8196(4) 0.9584(3) 0.9695(3) 0.0349(14) Uani 1 1 d . . .
H15A H 0.8775 0.9402 1.0048 0.052 Uiso 1 1 calc R . .
H15B H 0.7560 0.9523 0.9867 0.052 Uiso 1 1 calc R . .
H15C H 0.8307 1.0070 0.9624 0.052 Uiso 1 1 calc R . .
C16 C 0.9061(4) 0.9312(3) 0.8664(3) 0.0328(13) Uani 1 1 d . . .
H16A H 0.9668 0.9124 0.8986 0.049 Uiso 1 1 calc R . .
H16B H 0.9163 0.9799 0.8596 0.049 Uiso 1 1 calc R . .
H16C H 0.8957 0.9079 0.8203 0.049 Uiso 1 1 calc R . .
C17 C 1.1171(4) 0.8032(3) 1.0868(3) 0.0256(12) Uani 1 1 d . . .
C18 C 1.0975(4) 0.8627(3) 1.1336(3) 0.0361(14) Uani 1 1 d . . .
H18A H 1.0608 0.8988 1.1035 0.054 Uiso 1 1 calc R . .
H18B H 1.1632 0.8802 1.1605 0.054 Uiso 1 1 calc R . .
H18C H 1.0560 0.8470 1.1669 0.054 Uiso 1 1 calc R . .
C19 C 1.1739(4) 0.7475(3) 1.1352(3) 0.0397(15) Uani 1 1 d . . .
H19A H 1.1872 0.7090 1.1060 0.060 Uiso 1 1 calc R . .
H19B H 1.1317 0.7323 1.1683 0.060 Uiso 1 1 calc R . .
H19C H 1.2392 0.7655 1.1622 0.060 Uiso 1 1 calc R . .
C20 C 1.1875(4) 0.8276(3) 1.0386(3) 0.0368(14) Uani 1 1 d . . .
H20A H 1.1528 0.8633 1.0068 0.055 Uiso 1 1 calc R . .
H20B H 1.2039 0.7894 1.0102 0.055 Uiso 1 1 calc R . .
H20C H 1.2511 0.8458 1.0680 0.055 Uiso 1 1 calc R . .
C21 C 0.8585(4) 0.6140(2) 0.9982(2) 0.0211(11) Uani 1 1 d . . .
C22 C 0.7531(4) 0.6080(2) 1.0184(3) 0.0278(12) Uani 1 1 d . . .
H22A H 0.7569 0.6275 1.0659 0.042 Uiso 1 1 calc R . .
H22B H 0.7335 0.5600 1.0187 0.042 Uiso 1 1 calc R . .
H22C H 0.7017 0.6327 0.9835 0.042 Uiso 1 1 calc R . .
C23 C 0.8536(4) 0.5831(2) 0.9242(3) 0.0265(12) Uani 1 1 d . . .
H23A H 0.9210 0.5869 0.9118 0.040 Uiso 1 1 calc R . .
H23B H 0.8024 0.6076 0.8888 0.040 Uiso 1 1 calc R . .
H23C H 0.8341 0.5350 0.9246 0.040 Uiso 1 1 calc R . .
C24 C 0.9355(4) 0.5722(3) 1.0513(3) 0.0306(13) Uani 1 1 d . . .
H24A H 0.9403 0.5904 1.0994 0.046 Uiso 1 1 calc R . .
H24B H 1.0030 0.5746 1.0388 0.046 Uiso 1 1 calc R . .
H24C H 0.9127 0.5248 1.0498 0.046 Uiso 1 1 calc R . .
C25 C 0.5175(4) 0.8357(3) 0.9571(3) 0.0292(13) Uani 1 1 d . . .
C26 C 0.6094(4) 0.7987(3) 1.0021(3) 0.0422(15) Uani 1 1 d . . .
H26A H 0.6133 0.7526 0.9836 0.063 Uiso 1 1 calc R . .
H26B H 0.6015 0.7963 1.0516 0.063 Uiso 1 1 calc R . .
H26C H 0.6725 0.8235 1.0001 0.063 Uiso 1 1 calc R . .
C27 C 0.4223(4) 0.7935(3) 0.9625(3) 0.0411(15) Uani 1 1 d . . .
H27A H 0.4272 0.7484 0.9418 0.062 Uiso 1 1 calc R . .
H27B H 0.3604 0.8166 0.9364 0.062 Uiso 1 1 calc R . .
H27C H 0.4185 0.7887 1.0126 0.062 Uiso 1 1 calc R . .
C28 C 0.5159(4) 0.9072(3) 0.9896(3) 0.0385(15) Uani 1 1 d . . .
H28A H 0.5780 0.9319 0.9851 0.058 Uiso 1 1 calc R . .
H28B H 0.5133 0.9032 1.0400 0.058 Uiso 1 1 calc R . .
H28C H 0.4552 0.9320 0.9642 0.058 Uiso 1 1 calc R . .
C29 C 0.1999(4) 0.9653(2) 0.7890(2) 0.0232(11) Uani 1 1 d . . .
C30 C 0.2000(4) 1.0411(3) 0.7743(3) 0.0405(15) Uani 1 1 d . . .
H30A H 0.2112 1.0488 0.7261 0.061 Uiso 1 1 calc R . .
H30B H 0.2551 1.0629 0.8091 0.061 Uiso 1 1 calc R . .
H30C H 0.1337 1.0605 0.7783 0.061 Uiso 1 1 calc R . .
C31 C 0.1815(4) 0.9559(3) 0.8643(3) 0.0370(14) Uani 1 1 d . . .
H31A H 0.1156 0.9764 0.8674 0.056 Uiso 1 1 calc R . .
H31B H 0.2369 0.9780 0.8986 0.056 Uiso 1 1 calc R . .
H31C H 0.1804 0.9072 0.8752 0.056 Uiso 1 1 calc R . .
C32 C 0.1119(4) 0.9322(3) 0.7368(3) 0.0397(15) Uani 1 1 d . . .
H32A H 0.1224 0.9379 0.6882 0.060 Uiso 1 1 calc R . .
H32B H 0.0471 0.9537 0.7409 0.060 Uiso 1 1 calc R . .
H32C H 0.1094 0.8836 0.7478 0.060 Uiso 1 1 calc R . .
C33 C 0.4525(4) 0.9113(2) 0.6306(2) 0.0227(11) Uani 1 1 d . . .
C34 C 0.3744(4) 0.9519(3) 0.5762(3) 0.0373(14) Uani 1 1 d . . .
H34A H 0.3962 0.9531 0.5306 0.056 Uiso 1 1 calc R . .
H34B H 0.3701 0.9984 0.5937 0.056 Uiso 1 1 calc R . .
H34C H 0.3069 0.9301 0.5696 0.056 Uiso 1 1 calc R . .
C35 C 0.5573(4) 0.9460(3) 0.6382(3) 0.0297(13) Uani 1 1 d . . .
H35A H 0.6089 0.9207 0.6725 0.045 Uiso 1 1 calc R . .
H35B H 0.5532 0.9926 0.6552 0.045 Uiso 1 1 calc R . .
H35C H 0.5769 0.9467 0.5918 0.045 Uiso 1 1 calc R . .
C36 C 0.4562(4) 0.8394(3) 0.6008(3) 0.0293(13) Uani 1 1 d . . .
H36A H 0.5063 0.8122 0.6341 0.044 Uiso 1 1 calc R . .
H36B H 0.4764 0.8417 0.5547 0.044 Uiso 1 1 calc R . .
H36C H 0.3882 0.8184 0.5946 0.044 Uiso 1 1 calc R . .
C37 C 0.4546(4) 0.7048(3) 0.7679(3) 0.0354(13) Uani 1 1 d . . .
H37A H 0.4444 0.7367 0.7272 0.042 Uiso 1 1 calc R . .
H37B H 0.4124 0.7200 0.8016 0.042 Uiso 1 1 calc R . .
C38 C 0.4265(5) 0.6335(3) 0.7427(4) 0.0487(17) Uani 1 1 d . . .
H38A H 0.3976 0.6081 0.7784 0.058 Uiso 1 1 calc R . .
H38B H 0.3754 0.6339 0.6970 0.058 Uiso 1 1 calc R . .
C39 C 0.5253(4) 0.6022(3) 0.7335(3) 0.0416(15) Uani 1 1 d . . .
H39A H 0.5409 0.6147 0.6870 0.050 Uiso 1 1 calc R . .
H39B H 0.5234 0.5521 0.7375 0.050 Uiso 1 1 calc R . .
C40 C 0.6020(4) 0.6331(3) 0.7947(3) 0.0335(13) Uani 1 1 d . . .
H40A H 0.6063 0.6060 0.8387 0.040 Uiso 1 1 calc R . .
H40B H 0.6710 0.6353 0.7834 0.040 Uiso 1 1 calc R . .
C41 C 0.8582(4) 0.7480(3) 0.7812(3) 0.0305(13) Uani 1 1 d . . .
H41A H 0.8661 0.7002 0.7977 0.037 Uiso 1 1 calc R . .
H41B H 0.8961 0.7779 0.8193 0.037 Uiso 1 1 calc R . .
C42 C 0.8957(4) 0.7572(3) 0.7130(3) 0.0346(14) Uani 1 1 d . . .
H42A H 0.9566 0.7285 0.7125 0.041 Uiso 1 1 calc R . .
H42B H 0.9129 0.8053 0.7059 0.041 Uiso 1 1 calc R . .
C43 C 0.8041(4) 0.7343(3) 0.6574(3) 0.0288(12) Uani 1 1 d . . .
H43A H 0.8067 0.7528 0.6098 0.035 Uiso 1 1 calc R . .
H43B H 0.8004 0.6841 0.6544 0.035 Uiso 1 1 calc R . .
C44 C 0.7149(4) 0.7630(3) 0.6840(3) 0.0305(13) Uani 1 1 d . . .
H44A H 0.6964 0.8086 0.6635 0.037 Uiso 1 1 calc R . .
H44B H 0.6543 0.7329 0.6711 0.037 Uiso 1 1 calc R . .
C46 C 1.2380(9) 0.5967(6) 0.8763(6) 0.081(4) Uiso 0.763(16) 1 d P A 1
C48 C 1.0985(7) 0.6868(4) 0.8762(5) 0.048(3) Uiso 0.730(16) 1 d P A 1
C45 C 1.1763(6) 0.5453(4) 0.8175(4) 0.072(2) Uiso 1 1 d . . .
C49 C 1.1503(7) 0.7428(4) 0.8435(5) 0.089(3) Uiso 1 1 d . . .
C47 C 1.1673(7) 0.6341(5) 0.9174(5) 0.085(3) Uiso 1 1 d . . .
C46B C 1.105(2) 0.5846(15) 0.8390(16) 0.057(10) Uiso 0.237(16) 1 d P A 2
C48B C 1.227(2) 0.6748(16) 0.8953(17) 0.078(11) Uiso 0.270(16) 1 d P A 2

loop_
_atom_site_aniso_label
_atom_site_aniso_U_11
_atom_site_aniso_U_22
_atom_site_aniso_U_33
_atom_site_aniso_U_23
_atom_site_aniso_U_13
_atom_site_aniso_U_12
Zr1 0.0173(3) 0.0225(3) 0.0118(2) 0.0018(2) 0.00157(17) 0.0033(2)
O1 0.0190(18) 0.0208(18) 0.0182(17) -0.0019(14) 0.0017(14) -0.0011(14)
O2 0.0188(18) 0.0246(18) 0.0152(17) 0.0011(14) 0.0056(14) 0.0048(15)
O3 0.0191(18) 0.0269(19) 0.0273(19) 0.0020(16) -0.0027(15) 0.0047(16)
O4 0.0201(19) 0.038(2) 0.0151(18) 0.0027(15) 0.0025(15) 0.0086(15)
N1 0.022(2) 0.020(2) 0.015(2) 0.0006(17) 0.0031(18) 0.0015(18)
N2 0.026(2) 0.030(2) 0.008(2) 0.0050(17) 0.0044(18) 0.0051(19)
C1 0.021(3) 0.026(3) 0.012(2) -0.001(2) 0.005(2) 0.000(2)
C2 0.025(3) 0.020(3) 0.021(3) 0.001(2) 0.007(2) -0.005(2)
C3 0.022(3) 0.027(3) 0.014(2) -0.005(2) 0.003(2) -0.001(2)
C4 0.016(3) 0.026(3) 0.013(2) 0.001(2) -0.0019(19) 0.005(2)
C5 0.018(3) 0.021(3) 0.015(2) -0.002(2) 0.003(2) 0.002(2)
C6 0.019(3) 0.021(3) 0.012(2) -0.002(2) 0.008(2) -0.001(2)
C7 0.019(3) 0.023(3) 0.015(3) 0.001(2) 0.003(2) 0.001(2)
C8 0.023(3) 0.028(3) 0.014(3) 0.003(2) 0.007(2) 0.004(2)
C9 0.021(3) 0.021(3) 0.020(3) 0.000(2) 0.005(2) 0.004(2)
C10 0.023(3) 0.022(3) 0.019(3) 0.001(2) 0.001(2) 0.004(2)
C11 0.026(3) 0.019(3) 0.015(3) 0.000(2) 0.004(2) 0.004(2)
C12 0.020(3) 0.018(2) 0.015(3) 0.002(2) 0.004(2) 0.003(2)
C13 0.028(3) 0.021(3) 0.030(3) 0.000(2) 0.005(2) -0.001(2)
C14 0.043(4) 0.020(3) 0.037(3) 0.008(2) -0.002(3) 0.000(3)
C15 0.044(4) 0.025(3) 0.034(3) -0.005(2) 0.003(3) -0.001(3)
C16 0.040(3) 0.026(3) 0.035(3) 0.006(2) 0.012(3) -0.004(3)
C17 0.021(3) 0.031(3) 0.022(3) -0.004(2) -0.003(2) -0.004(2)
C18 0.033(3) 0.044(4) 0.028(3) -0.008(3) -0.001(3) -0.016(3)
C19 0.027(3) 0.042(4) 0.043(4) 0.000(3) -0.009(3) -0.005(3)
C20 0.023(3) 0.052(4) 0.033(3) -0.003(3) 0.001(3) -0.011(3)
C21 0.022(3) 0.020(3) 0.018(3) -0.001(2) -0.002(2) 0.001(2)
C22 0.036(3) 0.021(3) 0.027(3) 0.001(2) 0.007(2) -0.005(2)
C23 0.027(3) 0.024(3) 0.027(3) -0.005(2) 0.003(2) 0.002(2)
C24 0.037(3) 0.024(3) 0.024(3) 0.000(2) -0.008(2) 0.000(2)
C25 0.029(3) 0.046(3) 0.013(3) 0.007(2) 0.007(2) 0.010(3)
C26 0.042(4) 0.068(4) 0.018(3) 0.015(3) 0.010(3) 0.021(3)
C27 0.038(3) 0.052(4) 0.039(3) 0.024(3) 0.021(3) 0.014(3)
C28 0.044(4) 0.054(4) 0.017(3) -0.007(3) 0.004(3) 0.010(3)
C29 0.022(3) 0.031(3) 0.016(3) 0.002(2) 0.002(2) 0.006(2)
C30 0.040(4) 0.035(3) 0.052(4) 0.002(3) 0.022(3) 0.012(3)
C31 0.026(3) 0.059(4) 0.028(3) 0.007(3) 0.013(3) 0.017(3)
C32 0.022(3) 0.054(4) 0.042(4) -0.008(3) 0.004(3) 0.002(3)
C33 0.031(3) 0.022(3) 0.015(3) 0.003(2) 0.005(2) 0.011(2)
C34 0.048(4) 0.048(4) 0.017(3) 0.007(3) 0.010(3) 0.021(3)
C35 0.042(3) 0.031(3) 0.020(3) 0.008(2) 0.017(3) 0.006(3)
C36 0.031(3) 0.038(3) 0.018(3) -0.003(2) 0.003(2) 0.009(3)
C37 0.020(3) 0.033(3) 0.048(4) 0.002(3) -0.004(3) 0.007(3)
C38 0.037(4) 0.036(4) 0.065(5) -0.005(3) -0.007(3) -0.004(3)
C39 0.036(4) 0.034(3) 0.047(4) -0.007(3) -0.008(3) 0.003(3)
C40 0.030(3) 0.028(3) 0.036(3) -0.005(2) -0.006(3) 0.003(2)
C41 0.019(3) 0.045(3) 0.027(3) -0.003(3) 0.003(2) 0.008(2)
C42 0.027(3) 0.049(4) 0.032(3) -0.001(3) 0.014(3) 0.005(3)
C43 0.033(3) 0.033(3) 0.023(3) 0.001(2) 0.011(2) 0.002(2)
C44 0.032(3) 0.042(3) 0.018(3) 0.000(2) 0.006(2) 0.005(3)

loop_
_atom_type_symbol
_atom_type_description
_atom_type_scat_dispersion_real
_atom_type_scat_dispersion_imag
_atom_type_scat_source
C C 0.0033 0.0016 'International Tables Vol C Tables 4.2.6.8 and 6.1.1.4'
H H 0.0000 0.0000 'International Tables Vol C Tables 4.2.6.8 and 6.1.1.4'
N N 0.0061 0.0033 'International Tables Vol C Tables 4.2.6.8 and 6.1.1.4'
O O 0.0106 0.0060 'International Tables Vol C Tables 4.2.6.8 and 6.1.1.4'
Zr Zr -2.9673 0.5597 'International Tables Vol C Tables 4.2.6.8 and 6.1.1.4'

loop_
_geom_angle_atom_site_label_1
_geom_angle_atom_site_label_2
_geom_angle_atom_site_label_3
_geom_angle
_geom_angle_site_symmetry_1
_geom_angle_site_symmetry_3
_geom_angle_publ_flag
O1 Zr1 O2 159.89(12) . . ?
O1 Zr1 N2 116.79(13) . . ?
O2 Zr1 N2 76.27(13) . . ?
O1 Zr1 N1 75.76(13) . . ?
O2 Zr1 N1 117.58(13) . . ?
N2 Zr1 N1 103.89(15) . . ?
O1 Zr1 O4 86.51(12) . . ?
O2 Zr1 O4 78.97(11) . . ?
N2 Zr1 O4 155.11(13) . . ?
N1 Zr1 O4 89.67(13) . . ?
O1 Zr1 O3 79.47(11) . . ?
O2 Zr1 O3 85.24(12) . . ?
N2 Zr1 O3 91.37(14) . . ?
N1 Zr1 O3 154.79(13) . . ?
O4 Zr1 O3 84.14(12) . . ?
C6 O1 Zr1 119.5(3) . . ?
C12 O2 Zr1 119.2(3) . . ?
C40 O3 C37 109.5(4) . . ?
C40 O3 Zr1 126.6(3) . . ?
C37 O3 Zr1 122.9(3) . . ?
C41 O4 C44 109.2(4) . . ?
C41 O4 Zr1 121.9(3) . . ?
C44 O4 Zr1 128.9(3) . . ?
C1 N1 C13 118.7(4) . . ?
C1 N1 Zr1 116.0(3) . . ?
C13 N1 Zr1 125.2(3) . . ?
C7 N2 C25 118.9(4) . . ?
C7 N2 Zr1 114.9(3) . . ?
C25 N2 Zr1 126.1(3) . . ?
C2 C1 N1 129.3(4) . . ?
C2 C1 C6 117.2(4) . . ?
N1 C1 C6 113.5(4) . . ?
C1 C2 C3 122.4(4) . . ?
C4 C3 C2 118.1(4) . . ?
C4 C3 C17 123.1(4) . . ?
C2 C3 C17 118.8(4) . . ?
C3 C4 C5 123.3(4) . . ?
C4 C5 C6 117.2(4) . . ?
C4 C5 C21 121.5(4) . . ?
C6 C5 C21 121.3(4) . . ?
O1 C6 C5 123.1(4) . . ?
O1 C6 C1 115.1(4) . . ?
C5 C6 C1 121.8(4) . . ?
C8 C7 N2 127.9(4) . . ?
C8 C7 C12 117.9(4) . . ?
N2 C7 C12 114.2(4) . . ?
C9 C8 C7 122.1(4) . . ?
C8 C9 C10 118.3(4) . . ?
C8 C9 C29 121.6(4) . . ?
C10 C9 C29 120.1(4) . . ?
C11 C10 C9 122.3(4) . . ?
C10 C11 C12 118.4(4) . . ?
C10 C11 C33 121.4(4) . . ?
C12 C11 C33 120.2(4) . . ?
O2 C12 C11 123.6(4) . . ?
O2 C12 C7 115.4(4) . . ?
C11 C12 C7 121.0(4) . . ?
N1 C13 C15 112.6(4) . . ?
N1 C13 C14 107.5(4) . . ?
C15 C13 C14 107.0(4) . . ?
N1 C13 C16 110.6(4) . . ?
C15 C13 C16 112.6(4) . . ?
C14 C13 C16 106.2(4) . . ?
C20 C17 C19 107.7(4) . . ?
C20 C17 C18 108.6(4) . . ?
C19 C17 C18 108.4(4) . . ?
C20 C17 C3 109.8(4) . . ?
C19 C17 C3 112.6(4) . . ?
C18 C17 C3 109.7(4) . . ?
C24 C21 C5 111.8(4) . . ?
C24 C21 C23 107.2(4) . . ?
C5 C21 C23 109.2(4) . . ?
C24 C21 C22 108.2(4) . . ?
C5 C21 C22 110.5(4) . . ?
C23 C21 C22 109.9(4) . . ?
N2 C25 C26 107.4(4) . . ?
N2 C25 C27 111.7(4) . . ?
C26 C25 C27 106.3(4) . . ?
N2 C25 C28 112.1(4) . . ?
C26 C25 C28 106.5(4) . . ?
C27 C25 C28 112.5(5) . . ?
C30 C29 C32 109.3(4) . . ?
C30 C29 C31 107.5(4) . . ?
C32 C29 C31 108.4(4) . . ?
C30 C29 C9 109.6(4) . . ?
C32 C29 C9 110.0(4) . . ?
C31 C29 C9 112.0(4) . . ?
C36 C33 C34 107.3(4) . . ?
C36 C33 C35 110.2(4) . . ?
C34 C33 C35 107.9(4) . . ?
C36 C33 C11 109.6(4) . . ?
C34 C33 C11 111.8(4) . . ?
C35 C33 C11 110.0(4) . . ?
O3 C37 C38 104.8(4) . . ?
C39 C38 C37 104.8(5) . . ?
C38 C39 C40 102.1(5) . . ?
O3 C40 C39 104.9(4) . . ?
O4 C41 C42 103.8(4) . . ?
C41 C42 C43 102.2(4) . . ?
C44 C43 C42 103.1(4) . . ?
O4 C44 C43 105.3(4) . . ?
C47 C46 C45 112.6(8) . . ?
C47 C48 C49 116.3(8) . . ?
C46B C45 C46 73.3(14) . . ?
C48 C49 C48B 59.5(11) . . ?
C48B C47 C48 74.9(15) . . ?
C48B C47 C46 68.7(15) . . ?
C48 C47 C46 115.8(8) . . ?
C48B C47 C46B 105.6(18) . . ?
C48 C47 C46B 79.4(11) . . ?
C46 C47 C46B 63.0(11) . . ?
C45 C46B C47 109.2(19) . . ?
C47 C48B C49 109(2) . . ?

loop_
_geom_bond_atom_site_label_1
_geom_bond_atom_site_label_2
_geom_bond_distance
_geom_bond_site_symmetry_2
_geom_bond_publ_flag
Zr1 O1 2.056(3) . ?
Zr1 O2 2.057(3) . ?
Zr1 N2 2.124(4) . ?
Zr1 N1 2.128(4) . ?
Zr1 O4 2.276(3) . ?
Zr1 O3 2.289(3) . ?
O1 C6 1.360(5) . ?
O2 C12 1.357(5) . ?
O3 C40 1.457(6) . ?
O3 C37 1.463(6) . ?
O4 C41 1.462(6) . ?
O4 C44 1.468(6) . ?
N1 C1 1.407(6) . ?
N1 C13 1.498(6) . ?
N2 C7 1.419(6) . ?
N2 C25 1.497(6) . ?
C1 C2 1.391(6) . ?
C1 C6 1.430(6) . ?
C2 C3 1.403(7) . ?
C3 C4 1.377(7) . ?
C3 C17 1.533(7) . ?
C4 C5 1.398(6) . ?
C5 C6 1.407(6) . ?
C5 C21 1.533(6) . ?
C7 C8 1.400(6) . ?
C7 C12 1.419(6) . ?
C8 C9 1.384(6) . ?
C9 C10 1.396(7) . ?
C9 C29 1.536(7) . ?
C10 C11 1.391(7) . ?
C11 C12 1.398(6) . ?
C11 C33 1.552(6) . ?
C13 C15 1.529(7) . ?
C13 C14 1.538(7) . ?
C13 C16 1.539(7) . ?
C17 C20 1.529(7) . ?
C17 C19 1.529(7) . ?
C17 C18 1.531(7) . ?
C21 C24 1.524(6) . ?
C21 C23 1.535(7) . ?
C21 C22 1.539(7) . ?
C25 C26 1.526(7) . ?
C25 C27 1.537(8) . ?
C25 C28 1.541(7) . ?
C29 C30 1.518(7) . ?
C29 C32 1.518(7) . ?
C29 C31 1.529(7) . ?
C33 C36 1.530(7) . ?
C33 C34 1.532(7) . ?
C33 C35 1.534(7) . ?
C37 C38 1.505(8) . ?
C38 C39 1.498(8) . ?
C39 C40 1.511(7) . ?
C41 C42 1.509(7) . ?
C42 C43 1.511(7) . ?
C43 C44 1.501(7) . ?
C46 C47 1.537(13) . ?
C46 C45 1.606(13) . ?
C48 C47 1.495(12) . ?
C48 C49 1.506(12) . ?
C45 C46B 1.35(3) . ?
C49 C48B 1.84(3) . ?
C47 C48B 1.26(3) . ?
C47 C46B 1.83(3) . ?
